data_9015710
loop_
_publ_author_name
'Nagashima, M.'
'Akasada, M.'

_publ_section_title
;
 X-ray Rietveld and 57Fe Mossbauer studies of epidote and piemontite on the join
 Ca2Al2FeSi3O12(OH) - Ca2Al2MnSi3O12(OH) formed by hydrothermal synthesis
 Sample: q=0.5, run 21
;
_journal_name_full 'American Mineralogist'
_journal_page_first 1237
_journal_page_last 1246
_journal_paper_doi 10.2138/am.2010.3418
_journal_volume 95
_journal_year 2010
_chemical_compound_source Synthetic
_chemical_formula_sum 'Al2.08 Ca2 Fe0.39 H Mn0.53 O13 Si3'
_chemical_name_mineral Epidote
_space_group_IT_number 11
_symmetry_space_group_name_Hall '-P 2yb'
_symmetry_space_group_name_H-M 'P 1 21/m 1'
_cell_angle_alpha 90
_cell_angle_beta 115.455
_cell_angle_gamma 90
_cell_formula_units_Z 2
_cell_length_a 8.8904
_cell_length_b 5.6606
_cell_length_c 10.1760
_cell_volume 462.393
_database_code_amcsd 0016952
_exptl_crystal_density_diffrn 3.451
_cod_original_formula_sum 'Ca2 Al2.08 Fe.39 Mn.53 Si3 O13 H'
_cod_database_code 9015710

loop_
_space_group_symop_operation_xyz
x,y,z
x,1/2-y,z
-x,1/2+y,-z
-x,-y,-z

loop_
_atom_site_label
_atom_site_fract_x
_atom_site_fract_y
_atom_site_fract_z
_atom_site_occupancy
_atom_site_type_symbol
_atom_site_attached_hydrogens
Ca1 0.75390 0.75000 0.14920 1.00000 Ca 0
Ca2 0.60000 0.75000 0.42290 1.00000 Ca 0
AlM1 0.00000 0.00000 0.00000 0.79000 Al 0
FeM1 0.00000 0.00000 0.00000 0.08000 Fe 0
MnM1 0.00000 0.00000 0.00000 0.13000 Mn 0
AlM2 0.00000 0.00000 0.50000 1.00000 Al 0
AlM3 0.29550 0.25000 0.22610 0.29000 Al 0
FeM3 0.29550 0.25000 0.22610 0.31000 Fe 0
MnM3 0.29550 0.25000 0.22610 0.40000 Mn 0
Si1 0.34010 0.75000 0.04690 1.00000 Si 0
Si2 0.68280 0.25000 0.27500 1.00000 Si 0
Si3 0.18710 0.75000 0.32450 1.00000 Si 0
O1 0.23730 0.98500 0.03490 1.00000 O 0
O2 0.30620 0.98100 0.35660 1.00000 O 0
O3 0.80180 0.01800 0.34870 1.00000 O 0
O4 0.06200 0.25000 0.13690 1.00000 O 0
O5 0.04640 0.75000 0.14800 1.00000 O 0
O6 0.06120 0.75000 0.40800 1.00000 O 0
O7 0.51820 0.75000 0.17730 1.00000 O 0
O8 0.51820 0.25000 0.30100 1.00000 O 0
O9 0.61900 0.25000 0.09800 1.00000 O 0
O-H10 0.07900 0.25000 0.42800 1.00000 O 1

loop_
_cod_changelog_entry_id
_cod_changelog_entry_author
_cod_changelog_entry_date
_cod_changelog_entry_text
1
;cod-tools version 3.8.0
Id: cif_guess_AMCSD_atom_types 9574 2023-05-10 09:00:05Z saulius
;
2023-05-10T18:56:19+03:00
;Derived atom types and hydrogen counts
from atom names that follow the AMCSD naming convention
(Wat == water, O-H == hydroxyl).
;

loop_
_cod_related_entry_id
_cod_related_entry_database
_cod_related_entry_code
1 AMCSD 0016952
